data_1525875
loop_
_publ_author_name
'Luparev, V.V.'
'Kuz'micheva, G.M.'

_publ_section_title
;
 Crystal structure of (Hg, Ce, Cu) (Sr, Pr)2 (Pr, Sr) Cu2 O6+d and (Hg,
 vac) (Sr, Pr)2 (Pr, Sr)2 Cu3 O8+d phases
;
_journal_name_full 'Zhurnal Strukturnoi Khimii (Issue-No. from 1981)'
_journal_page_first 1219
_journal_page_last 1232
_journal_volume 41
_journal_year 2000
_chemical_formula_sum 'Ce0.31 Cu2.25 Hg0.44 O7 Pr0.72 Sr2.28'
_chemical_name_systematic
;
(Hg0.44 Ce0.31 Cu0.25) (Sr0.9 Pr0.1)2 (Pr0.52 Sr0.48) Cu2 O7
;
_space_group_IT_number 123
_symmetry_space_group_name_Hall '-P 4 2'
_symmetry_space_group_name_H-M 'P 4/m m m'
_cell_angle_alpha 90
_cell_angle_beta 90
_cell_angle_gamma 90
_cell_formula_units_Z 1
_cell_length_a 3.8634
_cell_length_b 3.8634
_cell_length_c 12.203
_cell_volume 182.140
_citation_journal_id_ASTM ZSTKAI
_cod_data_source_file Luparev_ZSTKAI_2000_862.cif
_cod_data_source_block Ce0.31Cu2.25Hg0.44O7Pr0.72Sr2.28
_cod_original_cell_volume 182.1403
_cod_database_code 1525875

loop_
_symmetry_equiv_pos_as_xyz
x,y,z
-y,x,z
-x,-y,z
y,-x,z
x,-y,-z
y,x,-z
-x,y,-z
-y,-x,-z
-x,-y,-z
y,-x,-z
x,y,-z
-y,x,-z
-x,y,z
-y,-x,z
x,-y,z
y,x,z

loop_
_atom_site_label
_atom_site_type_symbol
_atom_site_fract_x
_atom_site_fract_y
_atom_site_fract_z
_atom_site_occupancy
_atom_site_U_iso_or_equiv
Cu2 Cu+2 0 0 0.36 1 0.0
O1 O-2 0.5 0 0.375 1 0.0
Hg1 Hg+2 0 0 0 0.44 0.0
O3 O-2 0.46 0.46 0 0.25 0.0
Pr1 Pr+3 0.5 0.5 0.2061 0.1 0.0
Sr2 Sr+2 0.5 0.5 0.5 0.48 0.0
O2 O-2 0 0 0.18 1 0.0
Cu1 Cu+2 0 0 0 0.25 0.0
Pr2 Pr+3 0.5 0.5 0.5 0.52 0.0
Ce1 Ce+4 0 0 0 0.31 0.0
Sr1 Sr+2 0.5 0.5 0.2061 0.9 0.0
